data_4060758
loop_
_publ_author_name
'Andrew Cottone, III'
'Dolores Morales'
'Jennifer L. Lecuivre'
'Michael J. Scott'

_publ_section_title
;
 Synthesis and Reactivity of Bi-, Tri-, and Hexametallic and
 Zwitterionic Methyl Aluminum Complexes Containing a Phenoxide/Imine
 Ligand System
;
_journal_name_full Organometallics
_journal_page_first 418
_journal_page_last 428
_journal_paper_doi 10.1021/om010773b
_journal_volume 21
_journal_year 2002
_chemical_formula_sum 'C53 H77 Al2 Cl2 N O3'
_chemical_formula_weight 901.02
_chemical_name_common 9CH2Cl2C5H12
_chemical_name_systematic
; 
 [(6)Al2Me3] 
;
_space_group_IT_number 60
_symmetry_space_group_name_Hall '-P 2n 2ab'
_symmetry_space_group_name_H-M 'P b c n'
_atom_sites_solution_hydrogens geom
_atom_sites_solution_primary direct
_atom_sites_solution_secondary difmap
_audit_creation_method SHELXL-97
_cell_angle_alpha 90.00
_cell_angle_beta 90.00
_cell_angle_gamma 90.00
_cell_formula_units_Z 8
_cell_length_a 28.448(2)
_cell_length_b 17.2688(13)
_cell_length_c 20.4503(14)
_cell_measurement_temperature 173(2)
_cell_volume 10046.4(12)
_computing_cell_refinement 'Bruker AXS SMART'
_computing_data_collection 'Bruker AXS SMART'
_computing_data_reduction 'Bruker AXS SAINT'
_computing_structure_refinement 'SHELXL-97 (Sheldrick, 1997)'
_computing_structure_solution 'SHELXS-97 (Sheldrick, 1990)'
_diffrn_ambient_temperature 173(2)
_diffrn_measured_fraction_theta_full 0.999
_diffrn_measured_fraction_theta_max 0.999
_diffrn_radiation_monochromator graphite
_diffrn_radiation_source 'fine-focus sealed tube'
_diffrn_radiation_type MoK\a
_diffrn_radiation_wavelength 0.71073
_diffrn_reflns_av_R_equivalents 0.1192
_diffrn_reflns_av_sigmaI/netI 0.0779
_diffrn_reflns_limit_h_max 24
_diffrn_reflns_limit_h_min -31
_diffrn_reflns_limit_k_max 17
_diffrn_reflns_limit_k_min -18
_diffrn_reflns_limit_l_max 22
_diffrn_reflns_limit_l_min -22
_diffrn_reflns_number 44361
_diffrn_reflns_theta_full 23.00
_diffrn_reflns_theta_max 23.00
_diffrn_reflns_theta_min 1.99
_exptl_absorpt_coefficient_mu 0.206
_exptl_absorpt_correction_T_max 1.000000
_exptl_absorpt_correction_T_min 0.594281
_exptl_absorpt_correction_type 'Corrected by SADABS'
_exptl_crystal_density_diffrn 1.191
_exptl_crystal_density_method 'not measured'
_exptl_crystal_F_000 3888
_refine_diff_density_max 0.334
_refine_diff_density_min -0.352
_refine_diff_density_rms 0.060
_refine_ls_extinction_method none
_refine_ls_goodness_of_fit_ref 1.029
_refine_ls_hydrogen_treatment mixed
_refine_ls_matrix_type full
_refine_ls_number_parameters 554
_refine_ls_number_reflns 6987
_refine_ls_number_restraints 0
_refine_ls_restrained_S_all 1.029
_refine_ls_R_factor_all 0.1277
_refine_ls_R_factor_gt 0.0866
_refine_ls_shift/su_max 0.000
_refine_ls_shift/su_mean 0.000
_refine_ls_structure_factor_coef Fsqd
_refine_ls_weighting_details 'calc w=1/[\s^2^(Fo^2^)+(0.1041P)^2^+14.3442P] where P=(Fo^2^+2Fc^2^)/3'
_refine_ls_weighting_scheme calc
_refine_ls_wR_factor_gt 0.2022
_refine_ls_wR_factor_ref 0.2233
_reflns_number_gt 4774
_reflns_number_total 6987
_reflns_threshold_expression >2sigma(I)
_cod_original_sg_symbol_H-M Pbcn
_cod_database_code 4060758

loop_
_symmetry_equiv_pos_as_xyz
'x, y, z'
'-x+1/2, -y+1/2, z+1/2'
'-x, y, -z+1/2'
'x+1/2, -y+1/2, -z'
'-x, -y, -z'
'x-1/2, y-1/2, -z-1/2'
'x, -y, z-1/2'
'-x-1/2, y-1/2, z'

loop_
_atom_site_label
_atom_site_type_symbol
_atom_site_fract_x
_atom_site_fract_y
_atom_site_fract_z
_atom_site_U_iso_or_equiv
_atom_site_adp_type
_atom_site_occupancy
_atom_site_symmetry_multiplicity
_atom_site_calc_flag
_atom_site_refinement_flags
_atom_site_disorder_assembly
_atom_site_disorder_group
Al1 Al 0.72967(5) 0.46351(8) 0.46391(7) 0.0294(4) Uani 1 1 d . . .
Al2 Al 0.83524(5) 0.37511(8) 0.45659(7) 0.0352(4) Uani 1 1 d . . .
O1 O 0.74993(10) 0.55724(17) 0.45002(14) 0.0299(8) Uani 1 1 d . . .
O2 O 0.68089(9) 0.44899(17) 0.41401(14) 0.0289(7) Uani 1 1 d . . .
O3 O 0.77607(10) 0.40247(17) 0.42419(14) 0.0285(7) Uani 1 1 d . . .
N1 N 0.82208(14) 0.2639(2) 0.4467(2) 0.0401(11) Uani 1 1 d . . .
C1 C 0.74395(14) 0.5042(3) 0.3115(2) 0.0254(10) Uani 1 1 d . . .
H1A H 0.7488 0.5158 0.2641 0.031 Uiso 1 1 calc R . .
C2 C 0.78450(15) 0.5506(2) 0.3439(2) 0.0273(11) Uani 1 1 d . A .
C3 C 0.78506(15) 0.5769(2) 0.4082(2) 0.0278(11) Uani 1 1 d . . .
C4 C 0.82288(16) 0.6243(3) 0.4304(2) 0.0317(11) Uani 1 1 d . A .
C5 C 0.82579(17) 0.6590(3) 0.4993(2) 0.0361(12) Uani 1 1 d . . .
C6 C 0.7838(3) 0.7120(5) 0.5107(4) 0.053(2) Uani 0.67 1 d P A 1
H6A H 0.7869 0.7584 0.4834 0.080 Uiso 0.67 1 calc PR A 1
H6B H 0.7827 0.7272 0.5568 0.080 Uiso 0.67 1 calc PR A 1
H6C H 0.7548 0.6846 0.4992 0.080 Uiso 0.67 1 calc PR A 1
C7 C 0.8706(3) 0.7095(6) 0.5086(4) 0.063(3) Uani 0.67 1 d P A 1
H7A H 0.8877 0.7128 0.4672 0.095 Uiso 0.67 1 calc PR A 1
H7B H 0.8909 0.6859 0.5419 0.095 Uiso 0.67 1 calc PR A 1
H7C H 0.8615 0.7616 0.5227 0.095 Uiso 0.67 1 calc PR A 1
C8 C 0.8288(3) 0.5969(5) 0.5507(4) 0.056(2) Uani 0.67 1 d P A 1
H8A H 0.8598 0.5723 0.5488 0.084 Uiso 0.67 1 calc PR A 1
H8B H 0.8044 0.5579 0.5426 0.084 Uiso 0.67 1 calc PR A 1
H8C H 0.8240 0.6199 0.5940 0.084 Uiso 0.67 1 calc PR A 1
C6B C 0.7862(6) 0.6340(12) 0.5490(8) 0.062(5) Uani 0.33 1 d P A 2
H6BA H 0.7555 0.6505 0.5323 0.092 Uiso 0.33 1 calc PR A 2
H6BB H 0.7920 0.6583 0.5915 0.092 Uiso 0.33 1 calc PR A 2
H6BC H 0.7865 0.5775 0.5539 0.092 Uiso 0.33 1 calc PR A 2
C7B C 0.8288(9) 0.7443(10) 0.4934(10) 0.081(7) Uani 0.33 1 d P A 2
H7BA H 0.8535 0.7579 0.4621 0.121 Uiso 0.33 1 calc PR A 2
H7BB H 0.8361 0.7668 0.5362 0.121 Uiso 0.33 1 calc PR A 2
H7BC H 0.7986 0.7646 0.4780 0.121 Uiso 0.33 1 calc PR A 2
C8B C 0.8729(5) 0.6292(11) 0.5288(8) 0.051(4) Uani 0.33 1 d P A 2
H8BA H 0.8989 0.6429 0.4995 0.076 Uiso 0.33 1 calc PR A 2
H8BB H 0.8715 0.5728 0.5337 0.076 Uiso 0.33 1 calc PR A 2
H8BC H 0.8779 0.6532 0.5717 0.076 Uiso 0.33 1 calc PR A 2
C9 C 0.85884(16) 0.6385(3) 0.3860(2) 0.0379(13) Uani 1 1 d . . .
H9A H 0.8841 0.6707 0.3998 0.046 Uiso 1 1 calc R A .
C10 C 0.86047(15) 0.6094(3) 0.3238(2) 0.0347(12) Uani 1 1 d . A .
C11 C 0.90408(17) 0.6234(4) 0.2803(3) 0.0508(15) Uani 1 1 d . . .
C12 C 0.9101(4) 0.7113(7) 0.2699(7) 0.106(4) Uani 0.67 1 d P A 1
H12A H 0.8887 0.7394 0.2990 0.159 Uiso 0.67 1 calc PR A 1
H12B H 0.9029 0.7244 0.2244 0.159 Uiso 0.67 1 calc PR A 1
H12C H 0.9426 0.7261 0.2797 0.159 Uiso 0.67 1 calc PR A 1
C13 C 0.9467(3) 0.5920(9) 0.3170(5) 0.090(4) Uani 0.67 1 d P A 1
H13A H 0.9562 0.6290 0.3509 0.134 Uiso 0.67 1 calc PR A 1
H13B H 0.9728 0.5844 0.2863 0.134 Uiso 0.67 1 calc PR A 1
H13C H 0.9386 0.5424 0.3374 0.134 Uiso 0.67 1 calc PR A 1
C14 C 0.9012(4) 0.5835(9) 0.2150(5) 0.090(4) Uani 0.67 1 d P A 1
H14A H 0.8844 0.6168 0.1839 0.135 Uiso 0.67 1 calc PR A 1
H14B H 0.8842 0.5344 0.2198 0.135 Uiso 0.67 1 calc PR A 1
H14C H 0.9329 0.5734 0.1986 0.135 Uiso 0.67 1 calc PR A 1
C12B C 0.8883(7) 0.6697(14) 0.2218(10) 0.072(6) Uiso 0.33 1 d P A 2
H12D H 0.8769 0.7204 0.2362 0.107 Uiso 0.33 1 calc PR A 2
H12E H 0.8630 0.6419 0.1992 0.107 Uiso 0.33 1 calc PR A 2
H12F H 0.9149 0.6768 0.1918 0.107 Uiso 0.33 1 calc PR A 2
C13B C 0.9433(6) 0.6633(14) 0.3143(9) 0.057(5) Uani 0.33 1 d P A 2
H13D H 0.9327 0.7142 0.3296 0.086 Uiso 0.33 1 calc PR A 2
H13E H 0.9697 0.6698 0.2841 0.086 Uiso 0.33 1 calc PR A 2
H13F H 0.9534 0.6322 0.3519 0.086 Uiso 0.33 1 calc PR A 2
C14B C 0.9230(7) 0.5394(11) 0.2570(12) 0.067(6) Uani 0.33 1 d P A 2
H14D H 0.9508 0.5461 0.2292 0.100 Uiso 0.33 1 calc PR A 2
H14E H 0.8984 0.5128 0.2323 0.100 Uiso 0.33 1 calc PR A 2
H14F H 0.9314 0.5085 0.2955 0.100 Uiso 0.33 1 calc PR A 2
C15 C 0.82228(15) 0.5671(3) 0.3031(2) 0.0315(11) Uani 1 1 d . . .
H15A H 0.8217 0.5486 0.2593 0.038 Uiso 1 1 calc R A .
C16 C 0.69236(14) 0.5314(2) 0.3222(2) 0.0244(10) Uani 1 1 d . B .
C17 C 0.66333(14) 0.4985(3) 0.3698(2) 0.0278(11) Uani 1 1 d . . .
C18 C 0.61483(15) 0.5172(3) 0.3707(2) 0.0298(11) Uani 1 1 d . . .
C19 C 0.58032(16) 0.4758(3) 0.4174(2) 0.0367(12) Uani 1 1 d . . .
C20 C 0.59315(18) 0.4923(4) 0.4886(2) 0.0501(15) Uani 1 1 d . . .
H20A H 0.5709 0.4657 0.5175 0.075 Uiso 1 1 calc R . .
H20B H 0.5917 0.5482 0.4966 0.075 Uiso 1 1 calc R . .
H20C H 0.6251 0.4736 0.4973 0.075 Uiso 1 1 calc R . .
C21 C 0.58244(18) 0.3891(3) 0.4039(3) 0.0532(16) Uani 1 1 d . . .
H21A H 0.5607 0.3620 0.4332 0.080 Uiso 1 1 calc R . .
H21B H 0.6145 0.3704 0.4114 0.080 Uiso 1 1 calc R . .
H21C H 0.5735 0.3793 0.3583 0.080 Uiso 1 1 calc R . .
C22 C 0.52920(15) 0.5015(3) 0.4065(3) 0.0520(15) Uani 1 1 d . . .
H22A H 0.5086 0.4739 0.4370 0.078 Uiso 1 1 calc R . .
H22B H 0.5198 0.4895 0.3615 0.078 Uiso 1 1 calc R . .
H22C H 0.5266 0.5574 0.4140 0.078 Uiso 1 1 calc R . .
C23 C 0.59892(15) 0.5704(3) 0.3246(2) 0.0324(12) Uani 1 1 d . . .
H23A H 0.5665 0.5837 0.3252 0.039 Uiso 1 1 calc R . .
C24 C 0.62733(16) 0.6055(3) 0.2774(2) 0.0316(11) Uani 1 1 d . B .
C25 C 0.60641(16) 0.6612(3) 0.2264(2) 0.0380(12) Uani 1 1 d . . .
C26 C 0.5798(4) 0.7262(6) 0.2617(5) 0.059(3) Uani 0.67 1 d P B 1
H26A H 0.5929 0.7332 0.3056 0.089 Uiso 0.67 1 calc PR B 1
H26B H 0.5464 0.7125 0.2650 0.089 Uiso 0.67 1 calc PR B 1
H26C H 0.5830 0.7745 0.2369 0.089 Uiso 0.67 1 calc PR B 1
C27 C 0.6442(4) 0.6969(8) 0.1851(6) 0.076(5) Uani 0.67 1 d P B 1
H27A H 0.6599 0.7379 0.2099 0.114 Uiso 0.67 1 calc PR B 1
H27B H 0.6301 0.7189 0.1455 0.114 Uiso 0.67 1 calc PR B 1
H27C H 0.6671 0.6571 0.1729 0.114 Uiso 0.67 1 calc PR B 1
C28 C 0.5722(4) 0.6178(6) 0.1838(5) 0.075(3) Uani 0.67 1 d P B 1
H28A H 0.5414 0.6163 0.2052 0.113 Uiso 0.67 1 calc PR B 1
H28B H 0.5836 0.5648 0.1771 0.113 Uiso 0.67 1 calc PR B 1
H28C H 0.5695 0.6440 0.1415 0.113 Uiso 0.67 1 calc PR B 1
C26B C 0.6067(8) 0.6166(13) 0.1576(8) 0.071(7) Uani 0.33 1 d P B 2
H26D H 0.6392 0.6049 0.1451 0.106 Uiso 0.33 1 calc PR B 2
H26E H 0.5923 0.6495 0.1241 0.106 Uiso 0.33 1 calc PR B 2
H26F H 0.5889 0.5683 0.1615 0.106 Uiso 0.33 1 calc PR B 2
C27B C 0.6325(8) 0.7335(13) 0.2226(17) 0.102(12) Uani 0.33 1 d P B 2
H27D H 0.6319 0.7592 0.2654 0.154 Uiso 0.33 1 calc PR B 2
H27E H 0.6179 0.7673 0.1899 0.154 Uiso 0.33 1 calc PR B 2
H27F H 0.6651 0.7228 0.2101 0.154 Uiso 0.33 1 calc PR B 2
C28B C 0.5552(8) 0.6792(18) 0.2419(12) 0.096(9) Uani 0.33 1 d P B 2
H28D H 0.5533 0.7059 0.2841 0.144 Uiso 0.33 1 calc PR B 2
H28E H 0.5373 0.6308 0.2441 0.144 Uiso 0.33 1 calc PR B 2
H28F H 0.5422 0.7124 0.2076 0.144 Uiso 0.33 1 calc PR B 2
C29 C 0.67439(15) 0.5833(3) 0.2770(2) 0.0266(11) Uani 1 1 d . . .
H29A H 0.6948 0.6044 0.2449 0.032 Uiso 1 1 calc R B .
C30 C 0.74846(14) 0.4157(3) 0.3129(2) 0.0259(11) Uani 1 1 d . . .
C31 C 0.76544(14) 0.3710(3) 0.3631(2) 0.0280(11) Uani 1 1 d . . .
C32 C 0.77015(16) 0.2896(3) 0.3556(2) 0.0329(11) Uani 1 1 d . . .
C33 C 0.79464(16) 0.2402(3) 0.4019(3) 0.0371(12) Uani 1 1 d . . .
H33A H 0.7898 0.1859 0.3983 0.045 Uiso 1 1 calc R . .
C34 C 0.75441(16) 0.2553(3) 0.2995(2) 0.0388(13) Uani 1 1 d . . .
H34A H 0.7558 0.2005 0.2960 0.047 Uiso 1 1 calc R . .
C35 C 0.73658(16) 0.2971(3) 0.2478(2) 0.0400(13) Uani 1 1 d . . .
C36 C 0.7207(2) 0.2586(4) 0.1847(3) 0.0586(16) Uani 1 1 d . . .
H36A H 0.7247 0.2024 0.1885 0.088 Uiso 1 1 calc R . .
H36B H 0.7397 0.2780 0.1482 0.088 Uiso 1 1 calc R . .
H36C H 0.6875 0.2706 0.1769 0.088 Uiso 1 1 calc R . .
C37 C 0.73488(16) 0.3767(3) 0.2561(2) 0.0373(12) Uani 1 1 d . . .
H37A H 0.7237 0.4070 0.2206 0.045 Uiso 1 1 calc R . .
C38 C 0.84487(17) 0.2071(3) 0.4906(3) 0.0498(15) Uani 1 1 d . . .
H38A H 0.8396 0.1542 0.4735 0.060 Uiso 1 1 calc R . .
H38B H 0.8303 0.2103 0.5345 0.060 Uiso 1 1 calc R . .
C39 C 0.89741(19) 0.2217(3) 0.4965(3) 0.0465(14) Uani 1 1 d . . .
C40 C 0.9240(2) 0.2223(4) 0.4411(4) 0.0701(19) Uani 1 1 d . . .
H40A H 0.9096 0.2131 0.3999 0.084 Uiso 1 1 calc R . .
C41 C 0.9723(3) 0.2362(4) 0.4445(5) 0.090(2) Uani 1 1 d . . .
H41A H 0.9905 0.2383 0.4057 0.108 Uiso 1 1 calc R . .
C42 C 0.9929(2) 0.2465(4) 0.5030(6) 0.093(3) Uani 1 1 d . . .
H42A H 1.0259 0.2552 0.5055 0.112 Uiso 1 1 calc R . .
C43 C 0.9667(3) 0.2445(5) 0.5585(5) 0.097(3) Uani 1 1 d . . .
H43A H 0.9813 0.2512 0.5998 0.117 Uiso 1 1 calc R . .
C44 C 0.9182(2) 0.2325(4) 0.5549(3) 0.073(2) Uani 1 1 d . . .
H44A H 0.8998 0.2320 0.5937 0.087 Uiso 1 1 calc R . .
C45 C 0.71938(18) 0.4349(3) 0.5543(2) 0.0472(14) Uani 1 1 d . . .
H45A H 0.6950 0.4682 0.5731 0.071 Uiso 1 1 calc R . .
H45B H 0.7487 0.4414 0.5789 0.071 Uiso 1 1 calc R . .
H45C H 0.7093 0.3807 0.5566 0.071 Uiso 1 1 calc R . .
C46 C 0.8400(2) 0.3937(3) 0.5498(3) 0.0591(16) Uani 1 1 d . . .
H46A H 0.8466 0.4487 0.5576 0.089 Uiso 1 1 calc R . .
H46B H 0.8655 0.3623 0.5681 0.089 Uiso 1 1 calc R . .
H46C H 0.8103 0.3797 0.5710 0.089 Uiso 1 1 calc R . .
C47 C 0.88177(16) 0.4087(3) 0.3932(3) 0.0511(15) Uani 1 1 d . . .
H47A H 0.8878 0.4642 0.3989 0.077 Uiso 1 1 calc R . .
H47B H 0.8700 0.3993 0.3489 0.077 Uiso 1 1 calc R . .
H47C H 0.9110 0.3797 0.3999 0.077 Uiso 1 1 calc R . .

loop_
_atom_site_aniso_label
_atom_site_aniso_U_11
_atom_site_aniso_U_22
_atom_site_aniso_U_33
_atom_site_aniso_U_23
_atom_site_aniso_U_13
_atom_site_aniso_U_12
Al1 0.0252(7) 0.0294(8) 0.0334(8) 0.0028(6) 0.0024(6) 0.0035(6)
Al2 0.0254(8) 0.0283(8) 0.0519(9) 0.0004(7) -0.0101(7) 0.0013(6)
O1 0.0282(17) 0.0289(18) 0.0328(18) -0.0003(14) 0.0042(15) 0.0022(14)
O2 0.0192(15) 0.0306(19) 0.0368(18) 0.0094(15) 0.0013(14) -0.0005(13)
O3 0.0249(17) 0.0274(18) 0.0331(18) 0.0013(14) -0.0053(14) 0.0019(14)
N1 0.034(2) 0.028(2) 0.058(3) 0.002(2) -0.009(2) 0.0063(19)
C1 0.020(2) 0.034(3) 0.022(2) 0.003(2) 0.0047(19) -0.002(2)
C2 0.024(2) 0.022(3) 0.037(3) 0.002(2) -0.001(2) -0.001(2)
C3 0.024(2) 0.021(3) 0.039(3) 0.002(2) 0.000(2) 0.001(2)
C4 0.026(3) 0.030(3) 0.039(3) 0.004(2) -0.001(2) 0.003(2)
C5 0.036(3) 0.032(3) 0.040(3) -0.006(2) -0.005(2) -0.007(2)
C6 0.065(6) 0.052(6) 0.043(5) -0.021(4) -0.005(4) 0.010(5)
C7 0.070(7) 0.074(7) 0.046(5) -0.008(5) -0.012(5) -0.031(6)
C8 0.050(6) 0.065(6) 0.052(5) 0.002(5) -0.023(4) -0.014(5)
C6B 0.060(12) 0.088(15) 0.036(10) -0.034(10) -0.006(9) -0.005(11)
C7B 0.13(2) 0.031(11) 0.084(15) -0.015(10) -0.063(15) -0.007(12)
C8B 0.026(8) 0.066(12) 0.060(11) -0.011(9) 0.000(8) -0.016(8)
C9 0.026(3) 0.033(3) 0.054(3) 0.002(3) -0.004(2) -0.007(2)
C10 0.022(3) 0.033(3) 0.049(3) 0.003(2) 0.000(2) -0.009(2)
C11 0.026(3) 0.077(4) 0.049(3) 0.017(3) 0.005(3) -0.013(3)
C12 0.087(9) 0.112(11) 0.119(10) 0.036(9) 0.049(8) -0.039(8)
C13 0.048(6) 0.153(13) 0.067(7) 0.021(8) 0.009(5) 0.004(8)
C14 0.055(7) 0.166(13) 0.048(6) -0.025(7) 0.040(5) -0.043(8)
C13B 0.028(10) 0.076(14) 0.067(13) 0.004(12) 0.003(9) -0.025(10)
C14B 0.046(11) 0.067(14) 0.087(16) 0.016(12) 0.056(12) 0.004(10)
C15 0.025(3) 0.038(3) 0.031(3) -0.001(2) -0.001(2) -0.001(2)
C16 0.016(2) 0.027(3) 0.029(2) -0.001(2) 0.000(2) -0.0003(19)
C17 0.021(2) 0.031(3) 0.031(3) -0.006(2) -0.009(2) 0.001(2)
C18 0.019(2) 0.027(3) 0.043(3) -0.001(2) 0.006(2) 0.002(2)
C19 0.027(3) 0.037(3) 0.047(3) 0.012(2) 0.010(2) 0.004(2)
C20 0.037(3) 0.071(4) 0.042(3) 0.011(3) 0.008(3) 0.006(3)
C21 0.036(3) 0.050(4) 0.074(4) 0.020(3) 0.010(3) -0.012(3)
C22 0.019(3) 0.068(4) 0.068(4) 0.014(3) 0.010(3) 0.002(3)
C23 0.018(2) 0.032(3) 0.047(3) 0.001(2) -0.004(2) -0.002(2)
C24 0.026(3) 0.028(3) 0.041(3) 0.001(2) -0.004(2) 0.004(2)
C25 0.029(3) 0.042(3) 0.043(3) 0.008(2) -0.003(2) 0.009(2)
C26 0.069(7) 0.052(7) 0.057(6) 0.023(5) 0.004(5) 0.029(5)
C27 0.063(7) 0.094(12) 0.071(8) 0.058(7) 0.014(6) 0.031(7)
C28 0.085(8) 0.070(7) 0.070(7) -0.009(6) -0.043(7) 0.026(7)
C26B 0.083(15) 0.103(18) 0.026(10) 0.037(10) 0.003(10) 0.057(14)
C27B 0.052(16) 0.043(15) 0.21(4) 0.062(18) -0.08(2) -0.024(11)
C28B 0.055(15) 0.14(3) 0.094(19) 0.005(18) -0.001(13) 0.058(15)
C29 0.022(2) 0.028(3) 0.030(3) -0.002(2) -0.001(2) -0.003(2)
C30 0.012(2) 0.028(3) 0.038(3) 0.002(2) -0.001(2) 0.0003(19)
C31 0.016(2) 0.031(3) 0.037(3) 0.000(2) 0.000(2) 0.006(2)
C32 0.026(3) 0.032(3) 0.040(3) -0.003(2) -0.002(2) 0.001(2)
C33 0.028(3) 0.026(3) 0.057(3) -0.011(2) -0.002(3) -0.001(2)
C34 0.031(3) 0.027(3) 0.058(4) -0.009(3) -0.006(3) 0.002(2)
C35 0.032(3) 0.043(3) 0.046(3) -0.014(3) -0.002(2) -0.005(2)
C36 0.055(4) 0.060(4) 0.060(4) -0.023(3) -0.011(3) -0.001(3)
C37 0.026(3) 0.051(4) 0.035(3) -0.001(3) 0.003(2) 0.004(2)
C38 0.034(3) 0.034(3) 0.081(4) 0.011(3) -0.026(3) 0.006(2)
C39 0.043(3) 0.024(3) 0.072(4) 0.010(3) -0.012(3) 0.006(2)
C40 0.048(4) 0.076(5) 0.086(5) -0.009(4) -0.008(4) 0.022(3)
C41 0.047(4) 0.091(6) 0.131(7) 0.015(5) 0.008(5) 0.023(4)
C42 0.029(4) 0.069(5) 0.180(9) 0.035(6) -0.021(5) 0.003(3)
C43 0.059(5) 0.106(7) 0.127(7) 0.023(5) -0.054(5) -0.016(5)
C44 0.063(4) 0.083(5) 0.072(5) 0.014(4) -0.026(4) -0.002(4)
C45 0.037(3) 0.059(4) 0.045(3) 0.008(3) 0.005(3) 0.003(3)
C46 0.043(3) 0.058(4) 0.076(4) -0.006(3) -0.020(3) 0.010(3)
C47 0.022(3) 0.045(3) 0.086(4) 0.015(3) -0.004(3) 0.005(2)

loop_
_atom_type_symbol
_atom_type_description
_atom_type_scat_dispersion_real
_atom_type_scat_dispersion_imag
_atom_type_scat_source
C C 0.0033 0.0016 'International Tables Vol C Tables 4.2.6.8 and 6.1.1.4'
H H 0.0000 0.0000 'International Tables Vol C Tables 4.2.6.8 and 6.1.1.4'
N N 0.0061 0.0033 'International Tables Vol C Tables 4.2.6.8 and 6.1.1.4'
O O 0.0106 0.0060 'International Tables Vol C Tables 4.2.6.8 and 6.1.1.4'
Al Al 0.0645 0.0514 'International Tables Vol C Tables 4.2.6.8 and 6.1.1.4'
Cl Cl 0.1484 0.1585 'International Tables Vol C Tables 4.2.6.8 and 6.1.1.4'

loop_
_geom_angle_atom_site_label_1
_geom_angle_atom_site_label_2
_geom_angle_atom_site_label_3
_geom_angle
O2 Al1 O1 107.59(15)
O2 Al1 O3 103.08(14)
O1 Al1 O3 102.65(14)
O2 Al1 C45 113.74(19)
O1 Al1 C45 116.3(2)
O3 Al1 C45 112.15(19)
O3 Al2 C46 111.7(2)
O3 Al2 C47 107.57(19)
C46 Al2 C47 124.0(3)
O3 Al2 N1 92.23(16)
C46 Al2 N1 106.1(2)
C47 Al2 N1 110.7(2)
C3 O1 Al1 125.4(3)
C17 O2 Al1 126.9(3)
C31 O3 Al2 114.5(2)
C31 O3 Al1 117.0(2)
Al2 O3 Al1 128.50(17)
C33 N1 C38 119.6(4)
C33 N1 Al2 120.3(3)
C38 N1 Al2 120.1(3)
C30 C1 C2 116.4(3)
C30 C1 C16 112.1(3)
C2 C1 C16 119.0(4)
C15 C2 C3 119.4(4)
C15 C2 C1 115.1(4)
C3 C2 C1 125.5(4)
O1 C3 C2 120.3(4)
O1 C3 C4 119.9(4)
C2 C3 C4 119.8(4)
C9 C4 C3 116.7(4)
C9 C4 C5 119.4(4)
C3 C4 C5 123.9(4)
C7B C5 C8 139.8(9)
C7B C5 C6 57.3(11)
C8 C5 C6 111.5(6)
C7B C5 C4 108.5(9)
C8 C5 C4 111.4(5)
C6 C5 C4 109.4(4)
C7B C5 C8B 108.2(11)
C8 C5 C8B 56.3(7)
C6 C5 C8B 144.6(8)
C4 C5 C8B 105.9(7)
C7B C5 C7 53.6(10)
C8 C5 C7 105.6(6)
C6 C5 C7 106.7(6)
C4 C5 C7 112.1(5)
C8B C5 C7 55.4(7)
C7B C5 C6B 111.5(13)
C8 C5 C6B 52.8(8)
C6 C5 C6B 60.4(8)
C4 C5 C6B 116.5(7)
C8B C5 C6B 106.0(10)
C7 C5 C6B 131.3(7)
C10 C9 C4 124.6(4)
C9 C10 C15 117.0(4)
C9 C10 C11 120.3(4)
C15 C10 C11 122.6(5)
C13B C11 C14 132.1(9)
C13B C11 C12B 110.5(13)
C14 C11 C12B 61.4(10)
C13B C11 C13 48.5(9)
C14 C11 C13 108.5(9)
C12B C11 C13 144.6(10)
C13B C11 C12 61.6(10)
C14 C11 C12 109.5(8)
C12B C11 C12 53.3(9)
C13 C11 C12 109.2(8)
C13B C11 C10 113.9(8)
C14 C11 C10 113.3(5)
C12B C11 C10 107.6(9)
C13 C11 C10 107.4(5)
C12 C11 C10 108.8(6)
C13B C11 C14B 107.6(13)
C14 C11 C14B 49.3(9)
C12B C11 C14B 109.9(13)
C13 C11 C14B 64.0(10)
C12 C11 C14B 143.5(8)
C10 C11 C14B 107.3(7)
C10 C15 C2 122.3(4)
C29 C16 C17 120.6(4)
C29 C16 C1 116.7(4)
C17 C16 C1 122.2(4)
O2 C17 C16 120.6(4)
O2 C17 C18 119.9(4)
C16 C17 C18 119.5(4)
C23 C18 C17 117.2(4)
C23 C18 C19 121.2(4)
C17 C18 C19 121.5(4)
C21 C19 C20 110.3(4)
C21 C19 C22 107.1(4)
C20 C19 C22 108.1(4)
C21 C19 C18 108.5(4)
C20 C19 C18 110.5(4)
C22 C19 C18 112.2(4)
C18 C23 C24 124.5(4)
C29 C24 C23 116.1(4)
C29 C24 C25 122.7(4)
C23 C24 C25 121.0(4)
C27B C25 C27 41.5(13)
C27B C25 C28 136.5(12)
C27 C25 C28 110.0(8)
C27B C25 C28B 108.8(17)
C27 C25 C28B 135.9(12)
C28 C25 C28B 66.7(12)
C27B C25 C26 69.4(14)
C27 C25 C26 108.5(7)
C28 C25 C26 108.5(7)
C28B C25 C26 44.0(11)
C27B C25 C24 112.1(10)
C27 C25 C24 111.2(5)
C28 C25 C24 109.3(5)
C28B C25 C24 110.9(10)
C26 C25 C24 109.3(5)
C27B C25 C26B 111.2(17)
C27 C25 C26B 72.4(10)
C28 C25 C26B 42.0(8)
C28B C25 C26B 106.6(14)
C26 C25 C26B 140.0(8)
C24 C25 C26B 107.0(7)
C16 C29 C24 122.0(4)
C31 C30 C37 116.6(4)
C31 C30 C1 127.2(4)
C37 C30 C1 116.2(4)
C30 C31 O3 121.8(4)
C30 C31 C32 120.7(4)
O3 C31 C32 117.4(4)
C34 C32 C31 119.2(4)
C34 C32 C33 116.7(4)
C31 C32 C33 123.9(4)
N1 C33 C32 125.1(5)
C32 C34 C35 122.6(5)
C34 C35 C37 116.0(4)
C34 C35 C36 122.1(5)
C37 C35 C36 121.9(5)
C35 C37 C30 124.8(5)
N1 C38 C39 111.7(4)
C44 C39 C40 119.6(6)
C44 C39 C38 121.7(6)
C40 C39 C38 118.7(5)
C39 C40 C41 120.3(7)
C42 C41 C40 119.9(8)
C41 C42 C43 119.9(6)
C42 C43 C44 120.2(7)
C39 C44 C43 120.1(7)

loop_
_geom_bond_atom_site_label_1
_geom_bond_atom_site_label_2
_geom_bond_distance
Al1 O2 1.741(3)
Al1 O1 1.742(3)
Al1 O3 1.874(3)
Al1 C45 1.935(5)
Al2 O3 1.870(3)
Al2 C46 1.939(6)
Al2 C47 1.941(5)
Al2 N1 1.968(4)
O1 C3 1.359(5)
O2 C17 1.342(5)
O3 C31 1.396(5)
N1 C33 1.271(6)
N1 C38 1.479(6)
C1 C30 1.533(6)
C1 C2 1.552(6)
C1 C16 1.556(6)
C2 C15 1.391(6)
C2 C3 1.392(6)
C3 C4 1.426(6)
C4 C9 1.390(6)
C4 C5 1.533(6)
C5 C7B 1.480(18)
C5 C8 1.504(9)
C5 C6 1.523(9)
C5 C8B 1.556(16)
C5 C7 1.557(9)
C5 C6B 1.578(18)
C9 C10 1.369(7)
C10 C15 1.376(6)
C10 C11 1.546(7)
C11 C13B 1.485(17)
C11 C14 1.506(11)
C11 C12B 1.51(2)
C11 C13 1.526(11)
C11 C12 1.543(13)
C11 C14B 1.619(19)
C16 C29 1.385(6)
C16 C17 1.396(6)
C17 C18 1.417(6)
C18 C23 1.393(6)
C18 C19 1.545(6)
C19 C21 1.523(7)
C19 C20 1.526(7)
C19 C22 1.537(6)
C23 C24 1.397(6)
C24 C29 1.393(6)
C24 C25 1.538(6)
C25 C27B 1.46(2)
C25 C27 1.499(12)
C25 C28 1.505(11)
C25 C28B 1.52(2)
C25 C26 1.535(10)
C25 C26B 1.60(2)
C30 C31 1.372(6)
C30 C37 1.398(6)
C31 C32 1.421(6)
C32 C34 1.367(6)
C32 C33 1.451(7)
C34 C35 1.377(7)
C35 C37 1.386(7)
C35 C36 1.520(7)
C38 C39 1.521(7)
C39 C44 1.344(8)
C39 C40 1.363(8)
C40 C41 1.396(9)
C41 C42 1.344(11)
C42 C43 1.360(11)
C43 C44 1.397(9)
